data_7104108
loop_
_publ_author_name
'Scott, Thomas A'
'Ooro, Betty A'
'Collins, David J'
'Shatruk, Michael'
'Yakovenko, Andrey'
'Dunbar, Kim R'
'Zhou, Hong-Cai'

_publ_section_title
;
 After 118 years, the isolation of two common radical anion reductants
 as simple, stable solids.
;
_journal_issue 1
_journal_name_full 'Chemical communications (Cambridge, England)'
_journal_page_first 65
_journal_page_last 67
_journal_paper_doi 10.1039/b815272a
_journal_volume 34
_journal_year 2008
_chemical_formula_moiety '(K 1+)2, (C10H8 1-)2, (C4H8O)'
_chemical_formula_sum 'C24 H24 K2 O'
_chemical_formula_weight 406.63
_chemical_name_common 'potassium naphthalenide tetrahydrofuran'
_chemical_name_systematic
;
?
;
_space_group_IT_number 15
_symmetry_cell_setting monoclinic
_symmetry_space_group_name_Hall '-C 2yc'
_symmetry_space_group_name_H-M 'C 1 2/c 1'
_atom_sites_solution_hydrogens geom
_atom_sites_solution_primary direct
_atom_sites_solution_secondary difmap
_audit_creation_method SHELXL-97
_cell_angle_alpha 90.00
_cell_angle_beta 97.655(4)
_cell_angle_gamma 90.00
_cell_formula_units_Z 4
_cell_length_a 17.865(3)
_cell_length_b 10.2540(15)
_cell_length_c 11.5701(16)
_cell_measurement_reflns_used 1114
_cell_measurement_temperature 213(2)
_cell_measurement_theta_max 21.60
_cell_measurement_theta_min 2.30
_cell_volume 2100.6(6)
_computing_cell_refinement 'SAINTPlus (Bruker, 1998a)'
_computing_data_collection 'SMART (Bruker, 1998b)'
_computing_data_reduction 'SAINTPlus (Bruker, 1998a)'
_computing_molecular_graphics 'SHELXTL ver. 5.1 (Sheldrick, 1998b)'
_computing_publication_material 'SHELXTL ver. 5.1 (Sheldrick, 1998b)'
_computing_structure_refinement 'SHELXTL ver. 5.1 (Sheldrick, 1998b)'
_computing_structure_solution 'SHELXTL ver. 5.1 (Sheldrick, 1998b)'
_diffrn_ambient_temperature 213(2)
_diffrn_measured_fraction_theta_full 0.993
_diffrn_measured_fraction_theta_max 0.993
_diffrn_measurement_device_type 'Bruker SMART 1000 CCD area detector'
_diffrn_measurement_method 'phi and omega scans'
_diffrn_radiation_monochromator graphite
_diffrn_radiation_source 'fine-focus sealed tube'
_diffrn_radiation_type MoK\a
_diffrn_radiation_wavelength 0.71073
_diffrn_reflns_av_R_equivalents 0.0273
_diffrn_reflns_av_sigmaI/netI 0.0328
_diffrn_reflns_limit_h_max 21
_diffrn_reflns_limit_h_min -18
_diffrn_reflns_limit_k_max 12
_diffrn_reflns_limit_k_min -12
_diffrn_reflns_limit_l_max 8
_diffrn_reflns_limit_l_min -13
_diffrn_reflns_number 5599
_diffrn_reflns_theta_full 25.06
_diffrn_reflns_theta_max 25.06
_diffrn_reflns_theta_min 2.30
_exptl_absorpt_coefficient_mu 0.461
_exptl_absorpt_correction_T_max 0.9134
_exptl_absorpt_correction_T_min 0.8021
_exptl_absorpt_correction_type multi-scan
_exptl_absorpt_process_details 'SADABS (Sheldrick, 1998a)'
_exptl_crystal_colour blue
_exptl_crystal_density_diffrn 1.286
_exptl_crystal_density_meas ?
_exptl_crystal_density_method .
_exptl_crystal_description plate
_exptl_crystal_F_000 856
_exptl_crystal_size_max 0.50
_exptl_crystal_size_mid 0.30
_exptl_crystal_size_min 0.20
_refine_diff_density_max 0.162
_refine_diff_density_min -0.156
_refine_diff_density_rms 0.035
_refine_ls_extinction_method none
_refine_ls_goodness_of_fit_ref 1.012
_refine_ls_hydrogen_treatment constr
_refine_ls_matrix_type full
_refine_ls_number_parameters 123
_refine_ls_number_reflns 1861
_refine_ls_number_restraints 0
_refine_ls_restrained_S_all 1.012
_refine_ls_R_factor_all 0.0685
_refine_ls_R_factor_gt 0.0417
_refine_ls_shift/su_max 0.000
_refine_ls_shift/su_mean 0.000
_refine_ls_structure_factor_coef Fsqd
_refine_ls_weighting_details 'calc w=1/[\s^2^(Fo^2^)+(0.0300P)^2^+1.4000P] where P=(Fo^2^+2Fc^2^)/3'
_refine_ls_weighting_scheme calc
_refine_ls_wR_factor_gt 0.0820
_refine_ls_wR_factor_ref 0.0910
_reflns_number_gt 1309
_reflns_number_total 1861
_reflns_threshold_expression I>2\s(I)
_cod_data_source_file b815272a.txt
_cod_data_source_block andr
_cod_depositor_comments
;
The following automatic conversions were performed:
'_symmetry_cell_setting' value 'Monoclinic' changed to 'monoclinic'
according to '/home/saulius/struct/CIF-dictionaries/cif_core.dic'
dictionary named 'cif_core.dic' version 2.4.1 from 2010-06-29.

Automatic conversion script
Id: cif_fix_enum 1527 2010-12-29 10:47:43Z saulius 
;
_cod_original_sg_symbol_H-M 'C 2/c'
_cod_database_code 7104108

loop_
_symmetry_equiv_pos_as_xyz
'x, y, z'
'-x, y, -z+1/2'
'x+1/2, y+1/2, z'
'-x+1/2, y+1/2, -z+1/2'
'-x, -y, -z'
'x, -y, z-1/2'
'-x+1/2, -y+1/2, -z'
'x+1/2, -y+1/2, z-1/2'

loop_
_atom_site_label
_atom_site_type_symbol
_atom_site_fract_x
_atom_site_fract_y
_atom_site_fract_z
_atom_site_U_iso_or_equiv
_atom_site_adp_type
_atom_site_occupancy
_atom_site_symmetry_multiplicity
_atom_site_calc_flag
_atom_site_refinement_flags
_atom_site_disorder_assembly
_atom_site_disorder_group
K1 K 0.38145(3) 0.09869(6) 0.68575(5) 0.0666(2) Uani 1 1 d . . .
O1 O 0.5000 0.2729(2) 0.7500 0.0665(7) Uani 1 2 d S . .
C1 C 0.28718(14) 0.3586(3) 0.6227(3) 0.0688(7) Uani 1 1 d . . .
H1 H 0.3178 0.4331 0.6358 0.083 Uiso 1 1 calc R . .
C2 C 0.25825(18) 0.3023(3) 0.7166(3) 0.0826(9) Uani 1 1 d . . .
H2 H 0.2676 0.3400 0.7911 0.099 Uiso 1 1 calc R . .
C3 C 0.21596(18) 0.1911(3) 0.6991(3) 0.0840(9) Uani 1 1 d . . .
H3 H 0.1964 0.1523 0.7622 0.101 Uiso 1 1 calc R . .
C4 C 0.20162(15) 0.1352(3) 0.5896(3) 0.0733(8) Uani 1 1 d . . .
H4 H 0.1738 0.0572 0.5806 0.088 Uiso 1 1 calc R . .
C5 C 0.22757(12) 0.1917(2) 0.4913(2) 0.0553(6) Uani 1 1 d . . .
C6 C 0.5129(2) 0.3542(3) 0.6547(3) 0.0939(10) Uani 1 1 d . . .
H6A H 0.4752 0.3360 0.5870 0.113 Uiso 1 1 calc R . .
H6B H 0.5632 0.3372 0.6329 0.113 Uiso 1 1 calc R . .
C7 C 0.5073(2) 0.4888(3) 0.6905(3) 0.1172(13) Uani 1 1 d . . .
H7A H 0.5545 0.5351 0.6837 0.141 Uiso 1 1 calc R . .
H7B H 0.4662 0.5327 0.6408 0.141 Uiso 1 1 calc R . .
C8 C 0.39927(17) 0.0131(3) 0.4364(2) 0.0802(9) Uani 1 1 d . . .
H8 H 0.3681 0.0671 0.3849 0.096 Uiso 1 1 calc R . .
C9 C 0.3676(2) -0.0912(4) 0.4874(4) 0.1066(13) Uani 1 1 d . . .
H9 H 0.3158 -0.1091 0.4688 0.128 Uiso 1 1 calc R . .
C10 C 0.4113(3) -0.1681(3) 0.5645(4) 0.1154(14) Uani 1 1 d . . .
H10 H 0.3894 -0.2386 0.5997 0.138 Uiso 1 1 calc R . .
C11 C 0.4876(2) -0.1439(3) 0.5919(2) 0.0855(10) Uani 1 1 d . . .
H11 H 0.5165 -0.1980 0.6463 0.103 Uiso 1 1 calc R . .
C12 C 0.47677(14) 0.0409(2) 0.45920(18) 0.0565(6) Uani 1 1 d . . .

loop_
_atom_site_aniso_label
_atom_site_aniso_U_11
_atom_site_aniso_U_22
_atom_site_aniso_U_33
_atom_site_aniso_U_23
_atom_site_aniso_U_13
_atom_site_aniso_U_12
K1 0.0658(4) 0.0672(4) 0.0650(4) -0.0058(3) 0.0024(3) 0.0058(3)
O1 0.0836(18) 0.0507(14) 0.0661(16) 0.000 0.0138(13) 0.000
C1 0.0528(16) 0.0610(16) 0.088(2) -0.0052(14) -0.0077(14) 0.0065(13)
C2 0.082(2) 0.095(2) 0.067(2) -0.0053(17) -0.0021(16) 0.0303(19)
C3 0.081(2) 0.098(2) 0.076(2) 0.0234(18) 0.0245(16) 0.0266(19)
C4 0.0546(17) 0.0655(17) 0.100(2) 0.0162(16) 0.0123(15) 0.0013(13)
C5 0.0400(13) 0.0539(14) 0.0709(17) 0.0074(13) 0.0034(11) 0.0061(10)
C6 0.127(3) 0.087(2) 0.073(2) 0.0144(16) 0.0324(18) 0.012(2)
C7 0.127(3) 0.069(2) 0.161(4) 0.0294(19) 0.039(3) -0.008(2)
C8 0.064(2) 0.110(3) 0.0640(18) -0.0227(17) -0.0022(14) 0.0288(19)
C9 0.073(2) 0.111(3) 0.141(3) -0.066(3) 0.035(2) -0.008(2)
C10 0.137(4) 0.068(2) 0.161(4) -0.012(2) 0.095(3) 0.003(2)
C11 0.116(3) 0.0719(19) 0.0758(19) 0.0182(15) 0.0396(19) 0.0376(19)
C12 0.0669(17) 0.0616(15) 0.0421(13) -0.0036(11) 0.0112(11) 0.0249(13)

loop_
_atom_type_symbol
_atom_type_description
_atom_type_scat_dispersion_real
_atom_type_scat_dispersion_imag
_atom_type_scat_source
C C 0.0033 0.0016 'International Tables Vol C Tables 4.2.6.8 and 6.1.1.4'
H H 0.0000 0.0000 'International Tables Vol C Tables 4.2.6.8 and 6.1.1.4'
O O 0.0106 0.0060 'International Tables Vol C Tables 4.2.6.8 and 6.1.1.4'
K K 0.2009 0.2494 'International Tables Vol C Tables 4.2.6.8 and 6.1.1.4'

loop_
_geom_angle_atom_site_label_1
_geom_angle_atom_site_label_2
_geom_angle_atom_site_label_3
_geom_angle
_geom_angle_site_symmetry_1
_geom_angle_site_symmetry_3
_geom_angle_publ_flag
O1 K1 C9 127.00(8) . . ?
O1 K1 C8 105.23(7) . . ?
C9 K1 C8 26.24(9) . . ?
O1 K1 C2 93.65(8) . . ?
C9 K1 C2 122.73(10) . . ?
C8 K1 C2 117.78(8) . . ?
O1 K1 C8 90.45(6) . 6_556 ?
C9 K1 C8 117.70(10) . 6_556 ?
C8 K1 C8 139.77(4) . 6_556 ?
C2 K1 C8 97.36(9) . 6_556 ?
O1 K1 C3 118.75(8) . . ?
C9 K1 C3 104.64(10) . . ?
C8 K1 C3 110.46(8) . . ?
C2 K1 C3 25.40(8) . . ?
C8 K1 C3 92.64(8) 6_556 . ?
O1 K1 C10 120.40(9) . . ?
C9 K1 C10 25.34(10) . . ?
C8 K1 C10 44.72(9) . . ?
C2 K1 C10 143.46(12) . . ?
C8 K1 C10 95.34(9) 6_556 . ?
C3 K1 C10 120.13(12) . . ?
O1 K1 C1 83.39(6) . . ?
C9 K1 C1 112.43(11) . . ?
C8 K1 C1 98.15(8) . . ?
C2 K1 C1 25.52(7) . . ?
C8 K1 C1 120.65(9) 6_556 . ?
C3 K1 C1 44.21(8) . . ?
C10 K1 C1 137.74(11) . . ?
O1 K1 C4 133.71(6) . . ?
C9 K1 C4 80.62(9) . . ?
C8 K1 C4 86.18(8) . . ?
C2 K1 C4 44.01(8) . . ?
C8 K1 C4 109.51(8) 6_556 . ?
C3 K1 C4 24.79(7) . . ?
C10 K1 C4 99.46(11) . . ?
C1 K1 C4 50.39(7) . . ?
O1 K1 C12 82.85(5) . . ?
C9 K1 C12 44.51(9) . . ?
C8 K1 C12 24.67(6) . . ?
C2 K1 C12 130.67(7) . . ?
C8 K1 C12 131.72(8) 6_556 . ?
C3 K1 C12 132.20(7) . . ?
C10 K1 C12 50.73(8) . . ?
C1 K1 C12 106.03(7) . . ?
C4 K1 C12 109.31(7) . . ?
O1 K1 C11 96.77(8) . . ?
C9 K1 C11 43.15(10) . . ?
C8 K1 C11 50.04(7) . . ?
C2 K1 C11 165.87(9) . . ?
C8 K1 C11 92.08(9) 6_556 . ?
C3 K1 C11 144.10(10) . . ?
C10 K1 C11 23.97(9) . . ?
C1 K1 C11 147.27(7) . . ?
C4 K1 C11 122.63(8) . . ?
C12 K1 C11 42.17(7) . . ?
O1 K1 C5 96.27(5) . 7_556 ?
C9 K1 C5 88.12(11) . 7_556 ?
C8 K1 C5 74.77(7) . 7_556 ?
C2 K1 C5 44.11(7) . 7_556 ?
C8 K1 C5 141.10(8) 6_556 7_556 ?
C3 K1 C5 50.83(7) . 7_556 ?
C10 K1 C5 113.46(10) . 7_556 ?
C1 K1 C5 24.43(6) . 7_556 ?
C4 K1 C5 42.79(6) . 7_556 ?
C12 K1 C5 87.17(6) . 7_556 ?
C11 K1 C5 124.80(7) . 7_556 ?
C6 O1 C6 108.4(3) 2_656 . ?
C6 O1 K1 112.62(14) 2_656 . ?
C6 O1 K1 111.27(15) . . ?
C6 O1 K1 111.27(15) 2_656 2_656 ?
C6 O1 K1 112.62(14) . 2_656 ?
K1 O1 K1 100.53(7) . 2_656 ?
C2 C1 C5 122.5(3) . 7_556 ?
C2 C1 K1 73.35(16) . . ?
C5 C1 K1 86.29(14) 7_556 . ?
C2 C1 H1 118.8 . . ?
C5 C1 H1 118.8 7_556 . ?
K1 C1 H1 111.4 . . ?
C3 C2 C1 119.1(3) . . ?
C3 C2 K1 78.92(17) . . ?
C1 C2 K1 81.13(16) . . ?
C3 C2 H2 120.4 . . ?
C1 C2 H2 120.4 . . ?
K1 C2 H2 110.0 . . ?
C2 C3 C4 120.8(3) . . ?
C2 C3 K1 75.68(17) . . ?
C4 C3 K1 83.69(16) . . ?
C2 C3 H3 119.6 . . ?
C4 C3 H3 119.6 . . ?
K1 C3 H3 111.2 . . ?
C3 C4 C5 121.9(3) . . ?
C3 C4 K1 71.52(16) . . ?
C5 C4 K1 84.71(14) . . ?
C3 C4 H4 119.1 . . ?
C5 C4 H4 119.1 . . ?
K1 C4 H4 114.9 . . ?
C1 C5 C4 124.4(2) 7_556 . ?
C1 C5 C5 117.8(3) 7_556 7_556 ?
C4 C5 C5 117.8(3) . 7_556 ?
C1 C5 K1 69.28(13) 7_556 7_556 ?
C4 C5 K1 121.53(15) . 7_556 ?
C5 C5 K1 79.78(17) 7_556 7_556 ?
C1 C5 K1 122.93(15) 7_556 . ?
C4 C5 K1 71.26(14) . . ?
C5 C5 K1 75.97(17) 7_556 . ?
K1 C5 K1 155.75(7) 7_556 . ?
O1 C6 C7 108.2(2) . . ?
O1 C6 H6A 110.1 . . ?
C7 C6 H6A 110.1 . . ?
O1 C6 H6B 110.1 . . ?
C7 C6 H6B 110.1 . . ?
H6A C6 H6B 108.4 . . ?
C7 C7 C6 107.59(17) 2_656 . ?
C7 C7 H7A 110.2 2_656 . ?
C6 C7 H7A 110.2 . . ?
C7 C7 H7B 110.2 2_656 . ?
C6 C7 H7B 110.2 . . ?
H7A C7 H7B 108.5 . . ?
C9 C8 C12 121.8(3) . . ?
C9 C8 K1 73.74(17) . . ?
C12 C8 K1 89.35(14) . . ?
C9 C8 K1 96.7(2) . 6 ?
C12 C8 K1 103.12(15) . 6 ?
K1 C8 K1 167.17(13) . 6 ?
C9 C8 H8 119.1 . . ?
C12 C8 H8 119.1 . . ?
K1 C8 H8 107.4 . . ?
K1 C8 H8 69.3 6 . ?
C10 C9 C8 120.0(3) . . ?
C10 C9 K1 83.8(2) . . ?
C8 C9 K1 80.02(17) . . ?
C10 C9 K1 121.8(2) . 6 ?
C8 C9 K1 60.48(19) . 6 ?
K1 C9 K1 139.61(16) . 6 ?
C10 C9 H9 120.0 . . ?
C8 C9 H9 120.0 . . ?
K1 C9 H9 106.3 . . ?
K1 C9 H9 88.0 6 . ?
C9 C10 C11 120.7(3) . . ?
C9 C10 K1 70.83(19) . . ?
C11 C10 K1 87.8(2) . . ?
C9 C10 H10 119.6 . . ?
C11 C10 H10 119.6 . . ?
K1 C10 H10 111.7 . . ?
C10 C11 C12 121.9(3) . 5_656 ?
C10 C11 K1 68.18(17) . . ?
C12 C11 K1 83.54(14) 5_656 . ?
C10 C11 H11 119.1 . . ?
C12 C11 H11 119.1 5_656 . ?
K1 C11 H11 119.9 . . ?
C8 C12 C11 124.4(2) . 5_656 ?
C8 C12 C12 118.2(3) . 5_656 ?
C11 C12 C12 117.4(3) 5_656 5_656 ?
C8 C12 K1 65.99(13) . . ?
C11 C12 K1 120.06(16) 5_656 . ?
C12 C12 K1 84.22(18) 5_656 . ?
C8 C12 K1 125.58(15) . 5_656 ?
C11 C12 K1 73.14(14) 5_656 5_656 ?
C12 C12 K1 71.77(17) 5_656 5_656 ?
K1 C12 K1 155.99(7) . 5_656 ?

loop_
_geom_bond_atom_site_label_1
_geom_bond_atom_site_label_2
_geom_bond_distance
_geom_bond_site_symmetry_2
_geom_bond_publ_flag
K1 O1 2.7947(15) . ?
K1 C9 2.995(3) . ?
K1 C8 3.072(3) . ?
K1 C2 3.088(3) . ?
K1 C8 3.095(3) 6_556 ?
K1 C3 3.128(3) . ?
K1 C10 3.152(3) . ?
K1 C1 3.185(3) . ?
K1 C4 3.278(3) . ?
K1 C12 3.363(2) . ?
K1 C11 3.393(3) . ?
K1 C5 3.398(2) 7_556 ?
O1 C6 1.425(3) 2_656 ?
O1 C6 1.425(3) . ?
O1 K1 2.7947(15) 2_656 ?
C1 C2 1.389(4) . ?
C1 C5 1.408(3) 7_556 ?
C1 H1 0.9400 . ?
C2 C3 1.367(4) . ?
C2 H2 0.9400 . ?
C3 C4 1.383(4) . ?
C3 H3 0.9400 . ?
C4 C5 1.409(3) . ?
C4 H4 0.9400 . ?
C5 C1 1.408(3) 7_556 ?
C5 C5 1.439(5) 7_556 ?
C5 K1 3.398(2) 7_556 ?
C6 C7 1.449(4) . ?
C6 H6A 0.9800 . ?
C6 H6B 0.9800 . ?
C7 C7 1.436(6) 2_656 ?
C7 H7A 0.9800 . ?
C7 H7B 0.9800 . ?
C8 C9 1.379(5) . ?
C8 C12 1.404(4) . ?
C8 K1 3.095(3) 6 ?
C8 H8 0.9400 . ?
C9 C10 1.357(5) . ?
C9 K1 3.533(4) 6 ?
C9 H9 0.9400 . ?
C10 C11 1.379(5) . ?
C10 H10 0.9400 . ?
C11 C12 1.404(4) 5_656 ?
C11 H11 0.9400 . ?
C12 C11 1.404(4) 5_656 ?
C12 C12 1.441(4) 5_656 ?
C12 K1 3.523(2) 5_656 ?

loop_
_geom_torsion_atom_site_label_1
_geom_torsion_atom_site_label_2
_geom_torsion_atom_site_label_3
_geom_torsion_atom_site_label_4
_geom_torsion
_geom_torsion_site_symmetry_1
_geom_torsion_site_symmetry_2
_geom_torsion_site_symmetry_3
_geom_torsion_site_symmetry_4
_geom_torsion_publ_flag
C9 K1 O1 C6 177.12(19) . . . 2_656 ?
C8 K1 O1 C6 160.62(17) . . . 2_656 ?
C2 K1 O1 C6 40.53(18) . . . 2_656 ?
C8 K1 O1 C6 -56.87(18) 6_556 . . 2_656 ?
C3 K1 O1 C6 36.39(18) . . . 2_656 ?
C10 K1 O1 C6 -153.33(19) . . . 2_656 ?
C1 K1 O1 C6 63.94(18) . . . 2_656 ?
C4 K1 O1 C6 61.14(19) . . . 2_656 ?
C12 K1 O1 C6 171.08(17) . . . 2_656 ?
C11 K1 O1 C6 -149.02(17) . . . 2_656 ?
C5 K1 O1 C6 84.74(17) 7_556 . . 2_656 ?
C9 K1 O1 C6 55.1(2) . . . . ?
C8 K1 O1 C6 38.61(17) . . . . ?
C2 K1 O1 C6 -81.48(17) . . . . ?
C8 K1 O1 C6 -178.89(17) 6_556 . . . ?
C3 K1 O1 C6 -85.63(17) . . . . ?
C10 K1 O1 C6 84.65(19) . . . . ?
C1 K1 O1 C6 -58.07(17) . . . . ?
C4 K1 O1 C6 -60.88(17) . . . . ?
C12 K1 O1 C6 49.07(16) . . . . ?
C11 K1 O1 C6 88.97(16) . . . . ?
C5 K1 O1 C6 -37.27(16) 7_556 . . . ?
C9 K1 O1 K1 -64.38(13) . . . 2_656 ?
C8 K1 O1 K1 -80.88(6) . . . 2_656 ?
C2 K1 O1 K1 159.04(6) . . . 2_656 ?
C8 K1 O1 K1 61.63(7) 6_556 . . 2_656 ?
C3 K1 O1 K1 154.89(7) . . . 2_656 ?
C10 K1 O1 K1 -34.83(10) . . . 2_656 ?
C1 K1 O1 K1 -177.56(6) . . . 2_656 ?
C4 K1 O1 K1 179.64(8) . . . 2_656 ?
C12 K1 O1 K1 -70.42(4) . . . 2_656 ?
C11 K1 O1 K1 -30.51(5) . . . 2_656 ?
C5 K1 O1 K1 -156.76(5) 7_556 . . 2_656 ?
O1 K1 C1 C2 -113.06(18) . . . . ?
C9 K1 C1 C2 119.5(2) . . . . ?
C8 K1 C1 C2 142.43(19) . . . . ?
C8 K1 C1 C2 -26.5(2) 6_556 . . . ?
C3 K1 C1 C2 31.38(17) . . . . ?
C10 K1 C1 C2 117.9(2) . . . . ?
C4 K1 C1 C2 64.31(18) . . . . ?
C12 K1 C1 C2 166.37(18) . . . . ?
C11 K1 C1 C2 154.7(2) . . . . ?
C5 K1 C1 C2 125.5(3) 7_556 . . . ?
O1 K1 C1 C5 121.40(15) . . . 7_556 ?
C9 K1 C1 C5 -6.01(19) . . . 7_556 ?
C8 K1 C1 C5 16.89(16) . . . 7_556 ?
C2 K1 C1 C5 -125.5(3) . . . 7_556 ?
C8 K1 C1 C5 -152.01(14) 6_556 . . 7_556 ?
C3 K1 C1 C5 -94.16(18) . . . 7_556 ?
C10 K1 C1 C5 -7.6(2) . . . 7_556 ?
C4 K1 C1 C5 -61.23(15) . . . 7_556 ?
C12 K1 C1 C5 40.83(16) . . . 7_556 ?
C11 K1 C1 C5 29.2(2) . . . 7_556 ?
C5 C1 C2 C3 2.3(4) 7_556 . . . ?
K1 C1 C2 C3 -72.0(2) . . . . ?
C5 C1 C2 K1 74.3(2) 7_556 . . . ?
O1 K1 C2 C3 -171.50(18) . . . . ?
C9 K1 C2 C3 49.2(2) . . . . ?
C8 K1 C2 C3 79.2(2) . . . . ?
C8 K1 C2 C3 -80.57(19) 6_556 . . . ?
C10 K1 C2 C3 28.8(3) . . . . ?
C1 K1 C2 C3 122.2(3) . . . . ?
C4 K1 C2 C3 29.98(16) . . . . ?
C12 K1 C2 C3 104.8(2) . . . . ?
C11 K1 C2 C3 51.0(5) . . . . ?
C5 K1 C2 C3 93.26(19) 7_556 . . . ?
O1 K1 C2 C1 66.33(18) . . . . ?
C9 K1 C2 C1 -72.9(2) . . . . ?
C8 K1 C2 C1 -43.0(2) . . . . ?
C8 K1 C2 C1 157.26(18) 6_556 . . . ?
C3 K1 C2 C1 -122.2(3) . . . . ?
C10 K1 C2 C1 -93.4(2) . . . . ?
C4 K1 C2 C1 -92.20(18) . . . . ?
C12 K1 C2 C1 -17.4(2) . . . . ?
C11 K1 C2 C1 -71.2(5) . . . . ?
C5 K1 C2 C1 -28.91(14) 7_556 . . . ?
C1 C2 C3 C4 -0.3(4) . . . . ?
K1 C2 C3 C4 -73.5(3) . . . . ?
C1 C2 C3 K1 73.2(2) . . . . ?
O1 K1 C3 C2 9.7(2) . . . . ?
C9 K1 C3 C2 -138.8(2) . . . . ?
C8 K1 C3 C2 -111.9(2) . . . . ?
C8 K1 C3 C2 101.65(19) 6_556 . . . ?
C10 K1 C3 C2 -160.62(19) . . . . ?
C1 K1 C3 C2 -31.53(16) . . . . ?
C4 K1 C3 C2 -124.1(3) . . . . ?
C12 K1 C3 C2 -98.1(2) . . . . ?
C11 K1 C3 C2 -161.14(18) . . . . ?
C5 K1 C3 C2 -63.67(17) 7_556 . . . ?
O1 K1 C3 C4 133.79(17) . . . . ?
C9 K1 C3 C4 -14.7(2) . . . . ?
C8 K1 C3 C4 12.2(2) . . . . ?
C2 K1 C3 C4 124.1(3) . . . . ?
C8 K1 C3 C4 -134.25(18) 6_556 . . . ?
C10 K1 C3 C4 -36.5(2) . . . . ?
C1 K1 C3 C4 92.57(18) . . . . ?
C12 K1 C3 C4 26.0(2) . . . . ?
C11 K1 C3 C4 -37.0(2) . . . . ?
C5 K1 C3 C4 60.43(16) 7_556 . . . ?
C2 C3 C4 C5 -2.1(4) . . . . ?
K1 C3 C4 C5 -71.2(2) . . . . ?
C2 C3 C4 K1 69.2(3) . . . . ?
O1 K1 C4 C3 -61.1(2) . . . . ?
C9 K1 C4 C3 165.6(2) . . . . ?
C8 K1 C4 C3 -168.59(19) . . . . ?
C2 K1 C4 C3 -30.75(17) . . . . ?
C8 K1 C4 C3 49.4(2) 6_556 . . . ?
C10 K1 C4 C3 148.55(19) . . . . ?
C1 K1 C4 C3 -64.73(18) . . . . ?
C12 K1 C4 C3 -159.88(18) . . . . ?
C11 K1 C4 C3 155.21(18) . . . . ?
C5 K1 C4 C3 -97.0(2) 7_556 . . . ?
O1 K1 C4 C5 65.04(18) . . . . ?
C9 K1 C4 C5 -68.27(18) . . . . ?
C8 K1 C4 C5 -42.44(17) . . . . ?
C2 K1 C4 C5 95.40(18) . . . . ?
C8 K1 C4 C5 175.55(16) 6_556 . . . ?
C3 K1 C4 C5 126.2(3) . . . . ?
C10 K1 C4 C5 -85.29(17) . . . . ?
C1 K1 C4 C5 61.42(16) . . . . ?
C12 K1 C4 C5 -33.73(17) . . . . ?
C11 K1 C4 C5 -78.64(17) . . . . ?
C5 K1 C4 C5 29.17(17) 7_556 . . . ?
C3 C4 C5 C1 -178.0(2) . . . 7_556 ?
K1 C4 C5 C1 117.6(2) . . . 7_556 ?
C3 C4 C5 C5 2.3(4) . . . 7_556 ?
K1 C4 C5 C5 -62.1(2) . . . 7_556 ?
C3 C4 C5 K1 -92.8(3) . . . 7_556 ?
K1 C4 C5 K1 -157.14(12) . . . 7_556 ?
C3 C4 C5 K1 64.4(2) . . . . ?
O1 K1 C5 C1 110.1(2) . . . 7_556 ?
C9 K1 C5 C1 -13.2(2) . . . 7_556 ?
C8 K1 C5 C1 14.4(2) . . . 7_556 ?
C2 K1 C5 C1 177.6(2) . . . 7_556 ?
C8 K1 C5 C1 -125.2(2) 6_556 . . 7_556 ?
C3 K1 C5 C1 -149.0(2) . . . 7_556 ?
C10 K1 C5 C1 -21.3(2) . . . 7_556 ?
C1 K1 C5 C1 144.1(2) . . . 7_556 ?
C4 K1 C5 C1 -119.4(3) . . . 7_556 ?
C12 K1 C5 C1 29.0(2) . . . 7_556 ?
C11 K1 C5 C1 -5.2(2) . . . 7_556 ?
C5 K1 C5 C1 114.3(3) 7_556 . . 7_556 ?
O1 K1 C5 C4 -130.51(15) . . . . ?
C9 K1 C5 C4 106.26(18) . . . . ?
C8 K1 C5 C4 133.79(18) . . . . ?
C2 K1 C5 C4 -62.99(17) . . . . ?
C8 K1 C5 C4 -5.8(2) 6_556 . . . ?
C3 K1 C5 C4 -29.62(16) . . . . ?
C10 K1 C5 C4 98.15(17) . . . . ?
C1 K1 C5 C4 -96.50(19) . . . . ?
C12 K1 C5 C4 148.40(17) . . . . ?
C11 K1 C5 C4 114.20(17) . . . . ?
C5 K1 C5 C4 -126.3(3) 7_556 . . . ?
O1 K1 C5 C5 -4.2(2) . . . 7_556 ?
C9 K1 C5 C5 -127.5(2) . . . 7_556 ?
C8 K1 C5 C5 -99.9(2) . . . 7_556 ?
C2 K1 C5 C5 63.3(2) . . . 7_556 ?
C8 K1 C5 C5 120.5(2) 6_556 . . 7_556 ?
C3 K1 C5 C5 96.7(2) . . . 7_556 ?
C10 K1 C5 C5 -135.6(2) . . . 7_556 ?
C1 K1 C5 C5 29.78(17) . . . 7_556 ?
C4 K1 C5 C5 126.3(3) . . . 7_556 ?
C12 K1 C5 C5 -85.3(2) . . . 7_556 ?
C11 K1 C5 C5 -119.5(2) . . . 7_556 ?
O1 K1 C5 K1 -4.2(2) . . . 7_556 ?
C9 K1 C5 K1 -127.5(2) . . . 7_556 ?
C8 K1 C5 K1 -99.9(2) . . . 7_556 ?
C2 K1 C5 K1 63.3(2) . . . 7_556 ?
C8 K1 C5 K1 120.5(2) 6_556 . . 7_556 ?
C3 K1 C5 K1 96.7(2) . . . 7_556 ?
C10 K1 C5 K1 -135.6(2) . . . 7_556 ?
C1 K1 C5 K1 29.78(17) . . . 7_556 ?
C4 K1 C5 K1 126.3(3) . . . 7_556 ?
C12 K1 C5 K1 -85.3(2) . . . 7_556 ?
C11 K1 C5 K1 -119.5(2) . . . 7_556 ?
C5 K1 C5 K1 0.0 7_556 . . 7_556 ?
C6 O1 C6 C7 -0.5(2) 2_656 . . . ?
K1 O1 C6 C7 123.9(3) . . . . ?
K1 O1 C6 C7 -124.1(3) 2_656 . . . ?
O1 C6 C7 C7 1.4(5) . . . 2_656 ?
O1 K1 C8 C9 149.1(2) . . . . ?
C2 K1 C8 C9 -108.3(2) . . . . ?
C8 K1 C8 C9 39.6(3) 6_556 . . . ?
C3 K1 C8 C9 -81.5(2) . . . . ?
C10 K1 C8 C9 31.1(2) . . . . ?
C1 K1 C8 C9 -125.5(2) . . . . ?
C4 K1 C8 C9 -76.5(2) . . . . ?
C12 K1 C8 C9 123.6(3) . . . . ?
C11 K1 C8 C9 63.1(2) . . . . ?
C5 K1 C8 C9 -118.4(2) 7_556 . . . ?
O1 K1 C8 C12 25.57(18) . . . . ?
C9 K1 C8 C12 -123.6(3) . . . . ?
C2 K1 C8 C12 128.16(17) . . . . ?
C8 K1 C8 C12 -84.0(2) 6_556 . . . ?
C3 K1 C8 C12 154.88(16) . . . . ?
C10 K1 C8 C12 -92.5(2) . . . . ?
C1 K1 C8 C12 110.89(17) . . . . ?
C4 K1 C8 C12 159.96(18) . . . . ?
C11 K1 C8 C12 -60.50(17) . . . . ?
C5 K1 C8 C12 118.04(19) 7_556 . . . ?
O1 K1 C8 K1 -168.0(5) . . . 6 ?
C9 K1 C8 K1 42.9(5) . . . 6 ?
C2 K1 C8 K1 -65.4(6) . . . 6 ?
C8 K1 C8 K1 82.5(6) 6_556 . . 6 ?
C3 K1 C8 K1 -38.7(6) . . . 6 ?
C10 K1 C8 K1 73.9(6) . . . 6 ?
C1 K1 C8 K1 -82.7(5) . . . 6 ?
C4 K1 C8 K1 -33.6(5) . . . 6 ?
C12 K1 C8 K1 166.4(7) . . . 6 ?
C11 K1 C8 K1 105.9(6) . . . 6 ?
C5 K1 C8 K1 -75.5(5) 7_556 . . 6 ?
C12 C8 C9 C10 1.9(5) . . . . ?
K1 C8 C9 C10 -76.9(3) . . . . ?
K1 C8 C9 C10 111.9(3) 6 . . . ?
C12 C8 C9 K1 78.7(2) . . . . ?
K1 C8 C9 K1 -171.25(9) 6 . . . ?
C12 C8 C9 K1 -110.0(3) . . . 6 ?
K1 C8 C9 K1 171.25(9) . . . 6 ?
O1 K1 C9 C10 83.6(3) . . . . ?
C8 K1 C9 C10 121.9(3) . . . . ?
C2 K1 C9 C10 -151.0(2) . . . . ?
C8 K1 C9 C10 -30.4(3) 6_556 . . . ?
C3 K1 C9 C10 -131.4(2) . . . . ?
C1 K1 C9 C10 -177.4(2) . . . . ?
C4 K1 C9 C10 -137.6(3) . . . . ?
C12 K1 C9 C10 92.2(2) . . . . ?
C11 K1 C9 C10 29.6(2) . . . . ?
C5 K1 C9 C10 -179.9(3) 7_556 . . . ?
O1 K1 C9 C8 -38.3(3) . . . . ?
C2 K1 C9 C8 87.1(2) . . . . ?
C8 K1 C9 C8 -152.3(2) 6_556 . . . ?
C3 K1 C9 C8 106.7(2) . . . . ?
C10 K1 C9 C8 -121.9(3) . . . . ?
C1 K1 C9 C8 60.6(2) . . . . ?
C4 K1 C9 C8 100.5(2) . . . . ?
C12 K1 C9 C8 -29.74(16) . . . . ?
C11 K1 C9 C8 -92.3(2) . . . . ?
C5 K1 C9 C8 58.1(2) 7_556 . . . ?
O1 K1 C9 K1 -50.1(2) . . . 6 ?
C8 K1 C9 K1 -11.79(12) . . . 6 ?
C2 K1 C9 K1 75.3(2) . . . 6 ?
C8 K1 C9 K1 -164.08(17) 6_556 . . 6 ?
C3 K1 C9 K1 94.91(19) . . . 6 ?
C10 K1 C9 K1 -133.7(3) . . . 6 ?
C1 K1 C9 K1 48.8(2) . . . 6 ?
C4 K1 C9 K1 88.72(19) . . . 6 ?
C12 K1 C9 K1 -41.53(14) . . . 6 ?
C11 K1 C9 K1 -104.1(2) . . . 6 ?
C5 K1 C9 K1 46.35(19) 7_556 . . 6 ?
C8 C9 C10 C11 -0.6(5) . . . . ?
K1 C9 C10 C11 -75.4(3) . . . . ?
K1 C9 C10 C11 71.2(4) 6 . . . ?
C8 C9 C10 K1 74.7(3) . . . . ?
K1 C9 C10 K1 146.6(3) 6 . . . ?
O1 K1 C10 C9 -113.0(3) . . . . ?
C8 K1 C10 C9 -32.2(2) . . . . ?
C2 K1 C10 C9 43.3(3) . . . . ?
C8 K1 C10 C9 153.3(3) 6_556 . . . ?
C3 K1 C10 C9 57.1(3) . . . . ?
C1 K1 C10 C9 3.5(3) . . . . ?
C4 K1 C10 C9 42.5(3) . . . . ?
C12 K1 C10 C9 -64.8(2) . . . . ?
C11 K1 C10 C9 -123.6(3) . . . . ?
C5 K1 C10 C9 0.1(3) 7_556 . . . ?
O1 K1 C10 C11 10.6(3) . . . . ?
C9 K1 C10 C11 123.6(3) . . . . ?
C8 K1 C10 C11 91.4(2) . . . . ?
C2 K1 C10 C11 166.92(19) . . . . ?
C8 K1 C10 C11 -83.1(2) 6_556 . . . ?
C3 K1 C10 C11 -179.25(19) . . . . ?
C1 K1 C10 C11 127.2(2) . . . . ?
C4 K1 C10 C11 166.1(2) . . . . ?
C12 K1 C10 C11 58.83(19) . . . . ?
C5 K1 C10 C11 123.7(2) 7_556 . . . ?
C9 C10 C11 C12 -0.8(5) . . . 5_656 ?
K1 C10 C11 C12 -66.9(3) . . . 5_656 ?
C9 C10 C11 K1 66.1(3) . . . . ?
O1 K1 C11 C10 -170.8(2) . . . . ?
C9 K1 C11 C10 -31.4(2) . . . . ?
C8 K1 C11 C10 -66.6(2) . . . . ?
C2 K1 C11 C10 -33.5(5) . . . . ?
C8 K1 C11 C10 98.5(2) 6_556 . . . ?
C3 K1 C11 C10 1.1(3) . . . . ?
C1 K1 C11 C10 -82.5(3) . . . . ?
C4 K1 C11 C10 -16.3(3) . . . . ?
C12 K1 C11 C10 -99.3(2) . . . . ?
C5 K1 C11 C10 -68.3(2) 7_556 . . . ?
O1 K1 C11 C12 -42.62(17) . . . 5_656 ?
C9 K1 C11 C12 96.8(2) . . . 5_656 ?
C8 K1 C11 C12 61.59(17) . . . 5_656 ?
C2 K1 C11 C12 94.7(4) . . . 5_656 ?
C8 K1 C11 C12 -133.32(17) 6_556 . . 5_656 ?
C3 K1 C11 C12 129.29(18) . . . 5_656 ?
C10 K1 C11 C12 128.2(3) . . . 5_656 ?
C1 K1 C11 C12 45.7(3) . . . 5_656 ?
C4 K1 C11 C12 111.84(18) . . . 5_656 ?
C12 K1 C11 C12 28.84(17) . . . 5_656 ?
C5 K1 C11 C12 59.9(2) 7_556 . . 5_656 ?
C9 C8 C12 C11 178.6(3) . . . 5_656 ?
K1 C8 C12 C11 -111.1(2) . . . 5_656 ?
K1 C8 C12 C11 72.0(3) 6 . . 5_656 ?
C9 C8 C12 C12 -1.7(4) . . . 5_656 ?
K1 C8 C12 C12 68.7(3) . . . 5_656 ?
K1 C8 C12 C12 -108.3(3) 6 . . 5_656 ?
C9 C8 C12 K1 -70.3(2) . . . . ?
K1 C8 C12 K1 -176.94(16) 6 . . . ?
C9 C8 C12 K1 85.3(3) . . . 5_656 ?
K1 C8 C12 K1 155.62(12) . . . 5_656 ?
K1 C8 C12 K1 -21.3(2) 6 . . 5_656 ?
O1 K1 C12 C8 -155.19(18) . . . . ?
C9 K1 C12 C8 31.70(19) . . . . ?
C2 K1 C12 C8 -66.5(2) . . . . ?
C8 K1 C12 C8 120.63(13) 6_556 . . . ?
C3 K1 C12 C8 -32.5(2) . . . . ?
C10 K1 C12 C8 65.2(2) . . . . ?
C1 K1 C12 C8 -74.21(19) . . . . ?
C4 K1 C12 C8 -21.24(19) . . . . ?
C11 K1 C12 C8 96.4(2) . . . . ?
C5 K1 C12 C8 -58.50(18) 7_556 . . . ?
O1 K1 C12 C11 -38.0(2) . . . 5_656 ?
C9 K1 C12 C11 148.9(3) . . . 5_656 ?
C8 K1 C12 C11 117.2(3) . . . 5_656 ?
C2 K1 C12 C11 50.7(3) . . . 5_656 ?
C8 K1 C12 C11 -122.2(2) 6_556 . . 5_656 ?
C3 K1 C12 C11 84.7(2) . . . 5_656 ?
C10 K1 C12 C11 -177.6(2) . . . 5_656 ?
C1 K1 C12 C11 43.0(2) . . . 5_656 ?
C4 K1 C12 C11 96.0(2) . . . 5_656 ?
C11 K1 C12 C11 -146.4(2) . . . 5_656 ?
C5 K1 C12 C11 58.7(2) 7_556 . . 5_656 ?
O1 K1 C12 C12 80.4(2) . . . 5_656 ?
C9 K1 C12 C12 -92.7(2) . . . 5_656 ?
C8 K1 C12 C12 -124.4(3) . . . 5_656 ?
C2 K1 C12 C12 169.08(19) . . . 5_656 ?
C8 K1 C12 C12 -3.8(3) 6_556 . . 5_656 ?
C3 K1 C12 C12 -156.9(2) . . . 5_656 ?
C10 K1 C12 C12 -59.2(2) . . . 5_656 ?
C1 K1 C12 C12 161.4(2) . . . 5_656 ?
C4 K1 C12 C12 -145.6(2) . . . 5_656 ?
C11 K1 C12 C12 -27.99(19) . . . 5_656 ?
C5 K1 C12 C12 177.1(2) 7_556 . . 5_656 ?
O1 K1 C12 K1 80.4(2) . . . 5_656 ?
C9 K1 C12 K1 -92.7(2) . . . 5_656 ?
C8 K1 C12 K1 -124.4(3) . . . 5_656 ?
C2 K1 C12 K1 169.08(19) . . . 5_656 ?
C8 K1 C12 K1 -3.8(3) 6_556 . . 5_656 ?
C3 K1 C12 K1 -156.9(2) . . . 5_656 ?
C10 K1 C12 K1 -59.2(2) . . . 5_656 ?
C1 K1 C12 K1 161.4(2) . . . 5_656 ?
C4 K1 C12 K1 -145.6(2) . . . 5_656 ?
C11 K1 C12 K1 -27.99(19) . . . 5_656 ?
C5 K1 C12 K1 177.1(2) 7_556 . . 5_656 ?
